data_4134032
loop_
_publ_author_name
'Ma, Yu-Juan'
'Hu, Ji-Xiang'
'Han, Song-De'
'Pan, Jie'
'Li, Jin-Hua'
'Wang, Guo-Ming'

_publ_section_title
;
 Manipulating On/Off Single-Molecule Magnet Behavior in a Dy(III)-Based
 Photochromic Complex.
;
_journal_name_full 'Journal of the American Chemical Society'
_journal_paper_doi 10.1021/jacs.9b13461
_journal_year 2020
_chemical_formula_sum 'C50 H91 Dy3 N12 O59 P14'
_chemical_formula_weight 2725.42
_space_group_crystal_system triclinic
_space_group_IT_number 2
_space_group_name_Hall '-P 1'
_space_group_name_H-M_alt 'P -1'
_atom_sites_solution_hydrogens mixed
_audit_creation_method SHELXL-2016/6
_cell_angle_alpha 72.719(2)
_cell_angle_beta 68.916(2)
_cell_angle_gamma 65.729(2)
_cell_formula_units_Z 2
_cell_length_a 15.0482(6)
_cell_length_b 17.6910(7)
_cell_length_c 20.2396(8)
_cell_measurement_reflns_used 4120
_cell_measurement_temperature 190(2)
_cell_measurement_theta_max 27.18
_cell_measurement_theta_min 2.33
_cell_volume 4512.0(3)
_computing_structure_refinement 'SHELXL-2016/6 (Sheldrick, 2016)'
_diffrn_ambient_temperature 190(2)
_diffrn_measured_fraction_theta_full 0.994
_diffrn_measured_fraction_theta_max 0.982
_diffrn_measurement_device_type 'CCD area detector'
_diffrn_measurement_method 'phi and omega scans'
_diffrn_radiation_type MoK\a
_diffrn_radiation_wavelength 0.71073
_diffrn_reflns_av_R_equivalents 0.1221
_diffrn_reflns_av_unetI/netI 0.2058
_diffrn_reflns_Laue_measured_fraction_full 0.994
_diffrn_reflns_Laue_measured_fraction_max 0.982
_diffrn_reflns_limit_h_max 18
_diffrn_reflns_limit_h_min -19
_diffrn_reflns_limit_k_max 21
_diffrn_reflns_limit_k_min -22
_diffrn_reflns_limit_l_max 26
_diffrn_reflns_limit_l_min -26
_diffrn_reflns_number 37125
_diffrn_reflns_point_group_measured_fraction_full 0.994
_diffrn_reflns_point_group_measured_fraction_max 0.982
_diffrn_reflns_theta_full 25.242
_diffrn_reflns_theta_max 27.593
_diffrn_reflns_theta_min 1.534
_exptl_absorpt_coefficient_mu 2.825
_exptl_crystal_colour colorless
_exptl_crystal_density_diffrn 2.006
_exptl_crystal_description plate
_exptl_crystal_F_000 2710
_exptl_crystal_size_max 0.23
_exptl_crystal_size_mid 0.21
_exptl_crystal_size_min 0.2
_refine_diff_density_max 5.068
_refine_diff_density_min -3.511
_refine_diff_density_rms 0.280
_refine_ls_extinction_method none
_refine_ls_goodness_of_fit_ref 0.977
_refine_ls_hydrogen_treatment constr
_refine_ls_matrix_type full
_refine_ls_number_parameters 1250
_refine_ls_number_reflns 20578
_refine_ls_number_restraints 202
_refine_ls_restrained_S_all 1.008
_refine_ls_R_factor_all 0.1277
_refine_ls_R_factor_gt 0.0671
_refine_ls_shift/su_max 0.005
_refine_ls_shift/su_mean 0.000
_refine_ls_structure_factor_coef Fsqd
_refine_ls_weighting_details 'w=1/[\s^2^(Fo^2^)+(0.0048P)^2^] where P=(Fo^2^+2Fc^2^)/3'
_refine_ls_weighting_scheme calc
_refine_ls_wR_factor_gt 0.1242
_refine_ls_wR_factor_ref 0.1420
_reflns_Friedel_coverage 0.000
_reflns_number_gt 10287
_reflns_number_total 20578
_reflns_threshold_expression 'I > 2\s(I)'
_cod_data_source_file ja9b13461_si_002.cif
_cod_data_source_block QDU-1(Dy)
_cod_database_code 4134032
_shelx_shelxl_version_number 2016/6
_shelx_space_group_comment
;
The symmetry employed for this shelxl refinement is uniquely defined
by the following loop, which should always be used as a source of
symmetry information in preference to the above space-group names.
They are only intended as comments.
;

loop_
_space_group_symop_operation_xyz
'x, y, z'
'-x, -y, -z'

loop_
_atom_site_label
_atom_site_type_symbol
_atom_site_fract_x
_atom_site_fract_y
_atom_site_fract_z
_atom_site_U_iso_or_equiv
_atom_site_adp_type
_atom_site_occupancy
_atom_site_site_symmetry_order
_atom_site_calc_flag
_atom_site_refinement_flags_posn
_atom_site_refinement_flags_adp
C1 C 0.9528(6) 0.8326(7) 0.0780(6) 0.023(3) Uani 1 1 d D .
C2 C 0.8940(7) 0.8689(7) 0.0226(6) 0.023(3) Uani 1 1 d . .
H2A H 0.879001 0.928762 0.010427 0.034 Uiso 1 1 calc R U
H2B H 0.831859 0.856958 0.041924 0.034 Uiso 1 1 calc R U
H2C H 0.933557 0.844144 -0.019670 0.034 Uiso 1 1 calc R U
C3 C 0.9141(7) 0.5960(6) 0.4056(5) 0.017(2) Uani 1 1 d D .
C4 C 0.8324(9) 0.5600(7) 0.4548(6) 0.037(4) Uani 1 1 d . .
H4A H 0.862116 0.500089 0.467518 0.056 Uiso 1 1 calc R U
H4B H 0.782466 0.572592 0.430401 0.056 Uiso 1 1 calc R U
H4C H 0.800848 0.584599 0.497528 0.056 Uiso 1 1 calc R U
C5 C 0.5081(7) 0.7299(5) 0.3976(5) 0.018(3) Uani 1 1 d D .
C6 C 0.4024(7) 0.7353(5) 0.4437(5) 0.020(3) Uani 1 1 d D U
H6A H 0.405627 0.688342 0.482690 0.030 Uiso 1 1 calc R U
H6B H 0.364080 0.734250 0.415139 0.030 Uiso 1 1 calc R U
H6C H 0.370195 0.786842 0.462518 0.030 Uiso 1 1 calc R U
C7 C 0.7358(6) 0.6253(5) 0.0816(6) 0.018(3) Uani 1 1 d D .
C8 C 0.7086(8) 0.5999(7) 0.0280(6) 0.023(3) Uani 1 1 d . .
H8A H 0.695542 0.646518 -0.010567 0.034 Uiso 1 1 calc R U
H8B H 0.649171 0.584340 0.051618 0.034 Uiso 1 1 calc R U
H8C H 0.763895 0.552981 0.009010 0.034 Uiso 1 1 calc R U
C9 C 0.1103(6) 0.7957(5) 0.4084(5) 0.022(3) Uani 1 1 d D .
C10 C 0.1328(7) 0.8277(6) 0.4614(5) 0.015(2) Uani 1 1 d . U
H10A H 0.090297 0.885350 0.463589 0.022 Uiso 1 1 calc R U
H10B H 0.202596 0.823628 0.445468 0.022 Uiso 1 1 calc R U
H10C H 0.119416 0.793999 0.508327 0.022 Uiso 1 1 calc R U
C11 C 0.3620(8) 0.6807(5) 0.0827(5) 0.024(3) Uani 1 1 d D U
C12 C 0.3164(9) 0.6657(5) 0.0311(6) 0.033(3) Uani 1 1 d D .
H12A H 0.320927 0.706777 -0.012239 0.049 Uiso 1 1 calc R U
H12B H 0.246713 0.671048 0.054453 0.049 Uiso 1 1 calc R U
H12C H 0.353780 0.610256 0.019656 0.049 Uiso 1 1 calc R U
C13 C 0.1834(7) 0.0719(6) 0.4449(6) 0.022(3) Uani 1 1 d D .
C14 C 0.1327(7) 0.0133(5) 0.5047(6) 0.026(3) Uani 1 1 d D .
H14A H 0.112807 0.030853 0.550017 0.039 Uiso 1 1 calc R U
H14B H 0.179651 -0.043459 0.507092 0.039 Uiso 1 1 calc R U
H14C H 0.073932 0.015788 0.494452 0.039 Uiso 1 1 calc R U
C15 C 0.8169(10) 0.4269(7) 0.3319(6) 0.033(3) Uani 1 1 d . .
H15 H 0.800647 0.484524 0.327741 0.040 Uiso 1 1 calc R U
C16 C 0.7444(9) 0.3947(7) 0.3382(7) 0.032(3) Uani 1 1 d . .
H16 H 0.677758 0.430363 0.341337 0.039 Uiso 1 1 calc R U
C17 C 0.7702(8) 0.3087(7) 0.3398(6) 0.022(3) Uani 1 1 d . .
C18 C 0.8705(7) 0.2576(7) 0.3387(6) 0.024(3) Uani 1 1 d . .
H18 H 0.890552 0.200007 0.340466 0.028 Uiso 1 1 calc R U
C19 C 0.9382(8) 0.2914(7) 0.3351(6) 0.026(3) Uani 1 1 d . .
H19 H 1.004653 0.257430 0.334837 0.032 Uiso 1 1 calc R U
C20 C 0.6931(9) 0.2750(7) 0.3440(6) 0.023(3) Uani 1 1 d . .
C21 C 0.5339(7) 0.2947(6) 0.3459(6) 0.015(2) Uani 1 1 d . .
C22 C 0.4264(9) 0.3520(7) 0.3446(6) 0.029(3) Uani 1 1 d . .
C23 C 0.4080(10) 0.4399(7) 0.3375(6) 0.037(4) Uani 1 1 d . .
H23 H 0.456642 0.459212 0.337966 0.045 Uiso 1 1 calc R U
C24 C 0.3150(9) 0.4934(8) 0.3302(6) 0.035(3) Uani 1 1 d . .
H24 H 0.298886 0.551124 0.325152 0.042 Uiso 1 1 calc R U
C25 C 0.2599(11) 0.3813(9) 0.3382(7) 0.047(4) Uani 1 1 d . .
H25 H 0.209215 0.364735 0.337258 0.057 Uiso 1 1 calc R U
C26 C 0.3530(9) 0.3208(8) 0.3481(7) 0.039(4) Uani 1 1 d . .
H26 H 0.364801 0.263326 0.356523 0.047 Uiso 1 1 calc R U
C27 C 0.6548(8) 0.1647(7) 0.3428(6) 0.020(3) Uani 1 1 d . .
C28 C 0.6805(8) 0.0749(6) 0.3407(6) 0.019(3) Uani 1 1 d . .
C29 C 0.6119(9) 0.0434(7) 0.3427(6) 0.028(3) Uani 1 1 d . .
H29 H 0.544784 0.078395 0.347315 0.034 Uiso 1 1 calc R U
C30 C 0.6391(9) -0.0402(7) 0.3381(6) 0.028(3) Uani 1 1 d . U
H30 H 0.590917 -0.062419 0.341813 0.034 Uiso 1 1 calc R U
C31 C 0.8106(8) -0.0604(7) 0.3249(6) 0.025(3) Uani 1 1 d . .
H31 H 0.877673 -0.096079 0.318167 0.030 Uiso 1 1 calc R U
C32 C 0.7830(7) 0.0226(6) 0.3318(6) 0.016(2) Uani 1 1 d . .
H32 H 0.831251 0.043488 0.330545 0.020 Uiso 1 1 calc R U
C33 C 0.2052(7) 0.4654(7) 0.1619(6) 0.020(3) Uani 1 1 d . U
H33 H 0.249691 0.488963 0.162898 0.024 Uiso 1 1 calc R U
C34 C 0.2383(7) 0.3812(6) 0.1616(6) 0.019(3) Uani 1 1 d . .
H34 H 0.303989 0.347165 0.163265 0.023 Uiso 1 1 calc R U
C35 C 0.1705(8) 0.3473(6) 0.1585(5) 0.018(3) Uani 1 1 d . .
C36 C 0.0741(8) 0.4004(6) 0.1570(6) 0.023(3) Uani 1 1 d . .
H36 H 0.027586 0.379905 0.154672 0.028 Uiso 1 1 calc R U
C37 C 0.0463(8) 0.4860(7) 0.1591(6) 0.023(3) Uani 1 1 d . .
H37 H -0.019379 0.522142 0.159228 0.028 Uiso 1 1 calc R U
C38 C 0.2036(7) 0.2554(6) 0.1576(5) 0.011(2) Uani 1 1 d . U
C39 C 0.1692(8) 0.1410(6) 0.1593(6) 0.019(3) Uani 1 1 d . .
C40 C 0.0976(7) 0.1042(6) 0.1619(6) 0.015(2) Uani 1 1 d . .
C41 C -0.0035(8) 0.1534(7) 0.1697(6) 0.026(3) Uani 1 1 d . .
H41 H -0.026339 0.209829 0.173457 0.031 Uiso 1 1 calc R U
C42 C -0.0683(8) 0.1172(7) 0.1716(7) 0.029(3) Uani 1 1 d . .
H42 H -0.137002 0.148476 0.179154 0.034 Uiso 1 1 calc R U
C43 C 0.0608(8) -0.0134(7) 0.1566(6) 0.024(3) Uani 1 1 d . .
H43 H 0.081750 -0.069924 0.153686 0.028 Uiso 1 1 calc R U
C44 C 0.1298(8) 0.0215(6) 0.1548(6) 0.021(3) Uani 1 1 d . .
H44 H 0.197888 -0.011316 0.148802 0.026 Uiso 1 1 calc R U
C45 C 0.3297(8) 0.1294(7) 0.1543(6) 0.026(3) Uani 1 1 d . .
C46 C 0.4332(9) 0.0753(7) 0.1571(6) 0.025(3) Uani 1 1 d . .
C47 C 0.4992(9) 0.1047(8) 0.1650(8) 0.047(4) Uani 1 1 d . .
H47 H 0.480205 0.161796 0.165133 0.056 Uiso 1 1 calc R U
C48 C 0.5914(8) 0.0523(7) 0.1728(7) 0.031(3) Uani 1 1 d . .
H48 H 0.633842 0.073250 0.180191 0.037 Uiso 1 1 calc R U
C49 C 0.5603(8) -0.0617(7) 0.1603(6) 0.028(3) Uani 1 1 d . .
H49 H 0.582179 -0.118178 0.157092 0.033 Uiso 1 1 calc R U
C50 C 0.4673(8) -0.0114(6) 0.1557(6) 0.025(3) Uani 1 1 d . .
H50 H 0.424078 -0.033987 0.151364 0.030 Uiso 1 1 calc R U
Dy1 Dy 1.08528(4) 0.72130(3) 0.24317(3) 0.00997(12) Uani 1 1 d . .
Dy2 Dy 0.77492(3) 0.70116(3) 0.23889(3) 0.01142(12) Uani 1 1 d . .
Dy3 Dy 0.40109(3) 0.73282(3) 0.24409(3) 0.01146(12) Uani 1 1 d . .
N1 N 0.9076(7) 0.3761(6) 0.3318(5) 0.026(2) Uani 1 1 d . .
H1 H 0.951441 0.396847 0.329461 0.031 Uiso 1 1 calc R U
N2 N 0.7249(6) 0.1922(5) 0.3417(5) 0.021(2) Uani 1 1 d . .
N3 N 0.5981(6) 0.3297(5) 0.3459(5) 0.021(2) Uani 1 1 d . .
N4 N 0.5593(6) 0.2138(5) 0.3439(5) 0.017(2) Uani 1 1 d . .
N5 N 0.2457(7) 0.4631(7) 0.3301(6) 0.037(3) Uani 1 1 d . .
H5 H 0.188331 0.499036 0.324454 0.045 Uiso 1 1 calc R U
N6 N 0.7374(6) -0.0880(5) 0.3282(5) 0.020(2) Uani 1 1 d . .
H6 H 0.754855 -0.139334 0.323648 0.024 Uiso 1 1 calc R U
N7 N 0.1109(7) 0.5147(5) 0.1609(5) 0.021(2) Uani 1 1 d . .
H7 H 0.092608 0.567406 0.161429 0.026 Uiso 1 1 calc R U
N8 N 0.3034(6) 0.2117(5) 0.1538(5) 0.017(2) Uani 1 1 d . U
N9 N 0.1340(6) 0.2246(5) 0.1634(5) 0.021(2) Uani 1 1 d . .
N10 N 0.2668(6) 0.0922(5) 0.1546(5) 0.018(2) Uani 1 1 d . .
N11 N -0.0344(7) 0.0351(6) 0.1625(5) 0.024(2) Uani 1 1 d . .
H11 H -0.076445 0.014878 0.160620 0.029 Uiso 1 1 calc R U
N12 N 0.6231(6) -0.0309(6) 0.1698(5) 0.026(2) Uani 1 1 d . .
H12 H 0.682431 -0.063720 0.173943 0.032 Uiso 1 1 calc R U
O1 O 0.9586(5) 0.8365(4) 0.2081(4) 0.0178(17) Uani 1 1 d . .
O2 O 0.8440(5) 0.9685(4) 0.1491(4) 0.0138(16) Uani 1 1 d . .
O3 O 0.7952(5) 0.8373(4) 0.1960(4) 0.0137(16) Uani 1 1 d . U
O4 O 1.0632(5) 0.6856(4) 0.1453(3) 0.0141(16) Uani 1 1 d D .
O5 O 1.0604(5) 0.6913(4) 0.0209(3) 0.0241(19) Uani 1 1 d D .
H5A H 1.046700 0.646835 0.015081 0.036 Uiso 1 1 d DR U
O6 O 0.9051(4) 0.6910(4) 0.1240(3) 0.0117(15) Uani 1 1 d D U
O7 O 1.0425(4) 0.8592(4) 0.0485(4) 0.0192(17) Uani 1 1 d D .
H7A H 1.086825 0.840183 0.074757 0.029 Uiso 1 1 d DR U
O8 O 0.9441(5) 0.7452(4) 0.3480(4) 0.0139(16) Uani 1 1 d . .
O9 O 0.8105(5) 0.7327(4) 0.4661(3) 0.0211(18) Uani 1 1 d D .
H9 H 0.783461 0.786554 0.472384 0.032 Uiso 1 1 d DR U
O10 O 0.7816(4) 0.7386(4) 0.3484(3) 0.0169(17) Uani 1 1 d D U
O11 O 1.0732(5) 0.5847(4) 0.2925(3) 0.0123(15) Uani 1 1 d . U
O12 O 1.0140(5) 0.4615(4) 0.3382(4) 0.0174(17) Uani 1 1 d . U
O13 O 0.9083(5) 0.5998(4) 0.2755(4) 0.0194(18) Uani 1 1 d . .
O14 O 0.9865(5) 0.5758(4) 0.4458(4) 0.0204(18) Uani 1 1 d D .
H14 H 0.987658 0.596403 0.482499 0.031 Uiso 1 1 d DR U
O15 O 0.6189(5) 0.8073(4) 0.2855(4) 0.0191(18) Uani 1 1 d . .
O16 O 0.4557(5) 0.9007(4) 0.3513(4) 0.0210(18) Uani 1 1 d D U
H16A H 0.390221 0.925868 0.351696 0.032 Uiso 1 1 d DR U
O17 O 0.4508(5) 0.8182(4) 0.2739(4) 0.0242(19) Uani 1 1 d D .
O18 O 0.6813(4) 0.6234(4) 0.3327(3) 0.0129(15) Uani 1 1 d D U
O19 O 0.5524(5) 0.5581(4) 0.4193(3) 0.0235(18) Uani 1 1 d D .
H19A H 0.577439 0.528124 0.458518 0.035 Uiso 1 1 d DR U
O20 O 0.5264(5) 0.6376(4) 0.3006(4) 0.0186(17) Uani 1 1 d D U
O21 O 0.5735(5) 0.7298(5) 0.4364(4) 0.043(3) Uani 1 1 d D .
H21 H 0.556996 0.773982 0.455304 0.065 Uiso 1 1 d DR U
O22 O 0.6851(5) 0.7482(4) 0.1547(4) 0.0194(18) Uani 1 1 d . .
O23 O 0.6443(5) 0.7912(4) 0.0357(3) 0.0188(17) Uani 1 1 d D U
H23A H 0.584936 0.832242 0.031486 0.028 Uiso 1 1 d DR U
O24 O 0.5399(5) 0.7216(4) 0.1429(4) 0.0135(16) Uani 1 1 d . U
O25 O 0.8003(4) 0.5763(4) 0.1989(3) 0.0145(17) Uani 1 1 d D .
O26 O 0.8293(5) 0.4608(4) 0.1342(4) 0.0215(18) Uani 1 1 d . .
O27 O 0.6548(4) 0.5329(4) 0.2040(4) 0.0161(17) Uani 1 1 d D .
H27 H 0.615196 0.568683 0.236419 0.024 Uiso 1 1 d DR U
O28 O 0.8318(4) 0.6427(4) 0.0420(3) 0.0176(17) Uani 1 1 d D U
H28 H 0.858171 0.659782 0.067514 0.026 Uiso 1 1 d DR U
O29 O 0.2444(5) 0.8642(4) 0.2897(4) 0.0193(18) Uani 1 1 d . .
O30 O 0.0583(5) 0.9599(4) 0.3247(4) 0.0238(19) Uani 1 1 d . .
O31 O 0.1050(5) 0.8339(5) 0.2680(4) 0.026(2) Uani 1 1 d . .
O32 O 0.3006(5) 0.6883(4) 0.3512(4) 0.0211(18) Uani 1 1 d . .
O33 O 0.1870(5) 0.6404(4) 0.4680(3) 0.028(2) Uani 1 1 d D .
H33A H 0.115764 0.646300 0.491419 0.042 Uiso 1 1 d DR U
O34 O 0.1436(5) 0.6631(5) 0.3550(4) 0.034(2) Uani 1 1 d D .
O35 O 0.0069(4) 0.8054(4) 0.4280(4) 0.0208(18) Uani 1 1 d D .
H35 H -0.010961 0.786215 0.399846 0.031 Uiso 1 1 d DR U
O36 O 0.3265(5) 0.8024(4) 0.1532(3) 0.0119(15) Uani 1 1 d . U
O37 O 0.3018(5) 0.8526(4) 0.0307(3) 0.0236(19) Uani 1 1 d D .
H37A H 0.268726 0.860172 -0.001682 0.035 Uiso 1 1 d DR U
O38 O 0.1740(5) 0.7945(4) 0.1307(4) 0.0171(17) Uani 1 1 d . .
O39 O 0.4115(5) 0.6180(4) 0.2077(4) 0.0140(16) Uani 1 1 d . U
O40 O 0.4006(5) 0.5190(4) 0.1471(4) 0.0188(17) Uani 1 1 d D U
H40 H 0.464509 0.489138 0.150151 0.028 Uiso 1 1 d DR U
O41 O 0.2419(5) 0.6226(4) 0.2034(4) 0.0229(18) Uani 1 1 d . U
O42 O 0.4661(6) 0.6790(5) 0.0464(4) 0.048(3) Uani 1 1 d D .
H42A H 0.488798 0.687038 0.073918 0.071 Uiso 1 1 d R U
O43 O 0.2802(5) 0.1142(5) 0.5145(4) 0.028(2) Uani 1 1 d . .
O44 O 0.3562(5) -0.0294(5) 0.4821(4) 0.038(2) Uani 1 1 d D .
H44A H 0.376056 -0.048362 0.440652 0.057 Uiso 1 1 d DR U
O45 O 0.3608(6) 0.1010(5) 0.3841(4) 0.040(2) Uani 1 1 d D .
H45 H 0.326417 0.106726 0.353703 0.059 Uiso 1 1 d DR U
O46 O 0.2613(6) 0.1102(5) 0.3032(4) 0.032(2) Uani 1 1 d . .
O47 O 0.2698(5) -0.0420(4) 0.3546(4) 0.028(2) Uani 1 1 d D U
H47A H 0.263148 -0.065402 0.324272 0.042 Uiso 1 1 d DR U
O48 O 0.1055(4) 0.0746(4) 0.3417(4) 0.026(2) Uani 1 1 d D .
H48A H 0.082702 0.039218 0.333865 0.039 Uiso 1 1 d DR U
O49 O 0.1170(4) 0.1596(4) 0.4402(4) 0.029(2) Uani 1 1 d D .
H49A H 0.078262 0.167378 0.485070 0.043 Uiso 1 1 d DR U
P1 P 0.88369(18) 0.87112(16) 0.16315(15) 0.0121(6) Uani 1 1 d D .
P2 P 0.99563(19) 0.71845(16) 0.09632(15) 0.0121(6) Uani 1 1 d D .
P3 P 0.8587(2) 0.71002(16) 0.38962(15) 0.0122(6) Uani 1 1 d D .
P4 P 0.98016(18) 0.55759(16) 0.32244(14) 0.0096(6) Uani 1 1 d . .
P5 P 0.50991(19) 0.81657(17) 0.32012(15) 0.0137(6) Uani 1 1 d D .
P6 P 0.57203(19) 0.63256(16) 0.35798(15) 0.0124(6) Uani 1 1 d D .
P7 P 0.64521(19) 0.72643(17) 0.10828(15) 0.0141(6) Uani 1 1 d D .
P8 P 0.7617(2) 0.54389(17) 0.15858(16) 0.0157(6) Uani 1 1 d . .
P9 P 0.1258(2) 0.87076(18) 0.31646(17) 0.0179(7) Uani 1 1 d D .
P10 P 0.1930(2) 0.69294(18) 0.39022(17) 0.0192(7) Uani 1 1 d D .
P11 P 0.2834(2) 0.78834(18) 0.10250(16) 0.0163(6) Uani 1 1 d D .
P12 P 0.35237(19) 0.60813(17) 0.16588(16) 0.0156(6) Uani 1 1 d D .
P13 P 0.3003(2) 0.0680(2) 0.45747(19) 0.0289(8) Uani 1 1 d D .
P14 P 0.2065(2) 0.05039(19) 0.35478(17) 0.0215(7) Uani 1 1 d D .
O50 O 0.1990(5) 0.8881(4) 0.9407(4) 0.0273(19) Uani 1 1 d . .
O51 O 0.0390(5) 0.5716(5) 0.9916(4) 0.033(2) Uani 1 1 d . .
O52 O 0.3777(5) 0.5143(5) 0.4739(4) 0.030(2) Uani 1 1 d . .
O53 O 0.5790(6) 0.4339(5) 0.1704(5) 0.049(3) Uani 1 1 d . .
O54 O 0.9988(6) 0.3468(5) 0.4562(5) 0.042(2) Uani 1 1 d . .
O55 O 0.7842(7) 0.3298(6) 0.1228(6) 0.072(4) Uani 1 1 d . .
O56 O 0.5301(7) 0.8728(6) 0.4921(6) 0.064(3) Uani 1 1 d . .
O57 O 0.1614(8) 0.2723(9) 0.3189(8) 0.111(5) Uani 1 1 d . .
O58 O 0.4624(9) 0.9012(10) 1.0255(8) 0.132(6) Uani 1 1 d . .
O59 O 0.3256(12) 0.7881(9) 0.8306(8) 0.143(6) Uani 1 1 d . .

loop_
_atom_site_aniso_label
_atom_site_aniso_U_11
_atom_site_aniso_U_22
_atom_site_aniso_U_33
_atom_site_aniso_U_23
_atom_site_aniso_U_13
_atom_site_aniso_U_12
C1 0.014(6) 0.017(6) 0.038(8) -0.004(5) -0.012(6) -0.002(5)
C2 0.017(6) 0.023(6) 0.025(7) -0.002(5) -0.003(6) -0.009(5)
C3 0.012(5) 0.014(6) 0.025(7) -0.005(5) 0.001(5) -0.009(5)
C4 0.047(8) 0.012(6) 0.035(8) -0.012(6) 0.003(7) 0.002(6)
C5 0.009(5) 0.021(6) 0.016(6) -0.007(5) 0.005(5) -0.001(5)
C6 0.018(3) 0.018(3) 0.021(3) -0.0022(19) -0.0019(19) -0.0066(19)
C7 0.007(5) 0.022(6) 0.029(7) -0.015(5) 0.002(5) -0.006(5)
C8 0.019(6) 0.023(6) 0.024(7) -0.014(5) 0.003(6) -0.006(5)
C9 0.012(6) 0.033(7) 0.028(7) -0.023(6) 0.001(6) -0.006(5)
C10 0.013(3) 0.016(3) 0.015(3) -0.0028(19) -0.0035(19) -0.0050(19)
C11 0.023(6) 0.023(6) 0.018(6) -0.008(5) 0.013(5) -0.013(5)
C12 0.049(8) 0.023(7) 0.037(8) -0.005(6) -0.020(7) -0.016(6)
C13 0.015(6) 0.019(6) 0.029(7) -0.013(5) -0.009(6) 0.005(5)
C14 0.017(6) 0.017(6) 0.027(7) -0.005(5) 0.007(6) 0.001(5)
C15 0.059(9) 0.008(6) 0.032(8) 0.006(5) -0.018(7) -0.014(6)
C16 0.047(8) 0.010(6) 0.053(9) -0.008(6) -0.031(7) -0.005(6)
C17 0.025(6) 0.012(6) 0.028(7) -0.004(5) -0.010(6) -0.002(5)
C18 0.013(6) 0.010(6) 0.048(8) -0.014(6) -0.003(6) -0.004(5)
C19 0.011(6) 0.026(7) 0.049(9) -0.016(6) -0.007(6) -0.008(5)
C20 0.039(7) 0.014(6) 0.018(6) -0.002(5) -0.011(6) -0.008(6)
C21 0.009(5) 0.013(5) 0.017(6) -0.004(5) -0.005(5) 0.003(5)
C22 0.024(7) 0.024(7) 0.022(7) -0.005(5) -0.009(6) 0.010(6)
C23 0.044(8) 0.024(7) 0.022(7) -0.011(6) -0.013(7) 0.017(6)
C24 0.034(8) 0.026(7) 0.028(8) -0.006(6) -0.014(7) 0.011(6)
C25 0.057(10) 0.036(8) 0.050(10) -0.016(7) -0.028(8) 0.001(8)
C26 0.027(7) 0.033(8) 0.052(10) -0.016(7) -0.022(7) 0.010(6)
C27 0.017(6) 0.018(6) 0.027(7) -0.013(5) -0.003(6) -0.005(5)
C28 0.018(6) 0.015(6) 0.023(7) -0.006(5) -0.004(5) -0.003(5)
C29 0.026(7) 0.020(6) 0.044(8) -0.016(6) -0.008(6) -0.009(5)
C30 0.043(6) 0.019(5) 0.034(6) -0.012(5) -0.017(5) -0.010(5)
C31 0.023(6) 0.019(6) 0.035(8) -0.011(6) -0.018(6) 0.005(5)
C32 0.008(5) 0.013(5) 0.028(7) -0.010(5) -0.001(5) -0.003(4)
C33 0.012(5) 0.021(5) 0.035(6) -0.010(5) -0.007(5) -0.010(4)
C34 0.009(5) 0.014(6) 0.040(8) -0.008(5) -0.016(6) 0.001(5)
C35 0.024(6) 0.011(5) 0.015(6) -0.007(5) -0.004(5) -0.001(5)
C36 0.036(7) 0.010(5) 0.028(7) -0.004(5) -0.020(6) -0.001(5)
C37 0.008(6) 0.020(6) 0.036(8) -0.011(6) -0.007(6) 0.005(5)
C38 0.011(2) 0.011(2) 0.011(2) -0.0020(10) -0.0027(11) -0.0041(12)
C39 0.020(6) 0.011(5) 0.029(7) -0.005(5) -0.011(6) -0.005(5)
C40 0.014(6) 0.007(5) 0.021(6) 0.001(4) -0.008(5) -0.001(4)
C41 0.029(7) 0.015(6) 0.034(8) -0.011(6) -0.001(6) -0.010(5)
C42 0.022(6) 0.013(6) 0.048(9) -0.017(6) -0.007(6) 0.003(5)
C43 0.033(7) 0.021(6) 0.020(7) -0.002(5) -0.019(6) -0.002(6)
C44 0.019(6) 0.007(5) 0.043(8) -0.013(5) -0.015(6) 0.002(5)
C45 0.029(7) 0.011(6) 0.036(8) -0.012(5) -0.007(6) -0.002(5)
C46 0.032(7) 0.019(6) 0.027(7) -0.008(5) -0.020(6) 0.003(6)
C47 0.031(8) 0.024(7) 0.085(12) -0.027(8) -0.027(8) 0.012(6)
C48 0.008(6) 0.029(7) 0.063(10) -0.019(7) -0.010(6) -0.006(5)
C49 0.018(6) 0.018(6) 0.032(8) 0.009(5) -0.002(6) -0.006(5)
C50 0.026(7) 0.008(5) 0.044(8) -0.005(5) -0.020(6) 0.002(5)
Dy1 0.0066(2) 0.0062(2) 0.0176(3) -0.0036(2) -0.0046(2) -0.0006(2)
Dy2 0.0052(2) 0.0078(2) 0.0219(3) -0.0058(2) -0.0049(2) 0.0004(2)
Dy3 0.0075(3) 0.0100(3) 0.0189(3) -0.0052(2) -0.0047(2) -0.0022(2)
N1 0.025(6) 0.021(5) 0.037(7) -0.001(5) -0.009(5) -0.014(5)
N2 0.022(5) 0.007(4) 0.034(6) -0.007(4) -0.008(5) -0.003(4)
N3 0.012(5) 0.012(5) 0.040(6) -0.009(4) -0.007(5) -0.004(4)
N4 0.007(4) 0.018(5) 0.031(6) -0.010(4) -0.005(4) -0.006(4)
N5 0.013(5) 0.039(7) 0.049(8) -0.019(6) -0.013(6) 0.013(5)
N6 0.024(5) 0.011(5) 0.020(5) -0.002(4) -0.003(5) -0.005(4)
N7 0.032(6) 0.011(5) 0.025(6) -0.010(4) -0.010(5) -0.004(4)
N8 0.005(4) 0.012(4) 0.032(5) -0.005(4) -0.001(4) -0.005(3)
N9 0.027(5) 0.006(4) 0.036(6) -0.007(4) -0.020(5) 0.001(4)
N10 0.010(5) 0.017(5) 0.031(6) -0.005(4) -0.007(4) -0.007(4)
N11 0.029(6) 0.023(5) 0.022(6) -0.003(4) -0.008(5) -0.013(5)
N12 0.004(5) 0.026(6) 0.043(7) -0.007(5) -0.004(5) -0.001(4)
O1 0.011(4) 0.013(4) 0.027(5) -0.010(3) -0.006(4) 0.004(3)
O2 0.007(4) 0.006(3) 0.026(4) 0.004(3) -0.008(3) -0.001(3)
O3 0.0129(18) 0.0133(18) 0.0150(18) -0.0026(10) -0.0023(10) -0.0058(10)
O4 0.014(4) 0.009(4) 0.021(4) -0.006(3) -0.008(3) -0.001(3)
O5 0.032(5) 0.018(4) 0.030(5) -0.013(4) -0.007(4) -0.011(4)
O6 0.0108(17) 0.0117(17) 0.0129(18) -0.0019(10) -0.0028(10) -0.0048(10)
O7 0.018(4) 0.024(4) 0.018(4) -0.006(3) -0.007(4) -0.006(3)
O8 0.013(4) 0.011(4) 0.020(4) -0.006(3) -0.001(3) -0.007(3)
O9 0.024(4) 0.014(4) 0.021(4) -0.011(3) 0.001(4) -0.004(3)
O10 0.013(3) 0.011(3) 0.032(4) -0.004(3) -0.019(3) 0.002(3)
O11 0.0114(17) 0.0122(18) 0.0133(18) -0.0019(10) -0.0028(10) -0.0048(10)
O12 0.019(2) 0.013(2) 0.017(2) -0.0027(17) -0.0022(17) -0.0043(17)
O13 0.008(4) 0.024(4) 0.029(5) -0.014(4) -0.005(4) -0.001(3)
O14 0.019(4) 0.017(4) 0.035(5) -0.011(4) -0.013(4) -0.007(3)
O15 0.014(4) 0.012(4) 0.031(5) -0.014(3) -0.010(4) 0.005(3)
O16 0.018(4) 0.011(4) 0.038(5) -0.018(4) -0.012(4) 0.005(3)
O17 0.022(4) 0.016(4) 0.043(5) -0.014(4) -0.019(4) 0.000(3)
O18 0.0118(18) 0.0136(18) 0.0135(18) -0.0016(10) -0.0040(10) -0.0046(10)
O19 0.023(4) 0.020(4) 0.023(5) 0.007(3) -0.013(4) -0.005(4)
O20 0.020(4) 0.005(3) 0.029(4) -0.008(3) -0.013(3) 0.006(3)
O21 0.055(6) 0.019(5) 0.062(7) -0.023(5) -0.036(5) 0.009(4)
O22 0.034(4) 0.012(4) 0.017(4) -0.009(3) -0.015(4) -0.001(3)
O23 0.006(3) 0.024(4) 0.022(4) -0.001(3) 0.003(3) -0.009(3)
O24 0.0127(18) 0.0143(18) 0.0140(18) -0.0025(10) -0.0035(10) -0.0052(10)
O25 0.012(4) 0.009(4) 0.029(5) -0.009(3) -0.010(4) -0.001(3)
O26 0.024(4) 0.010(4) 0.027(5) -0.011(3) -0.004(4) 0.001(3)
O27 0.005(3) 0.015(4) 0.029(5) -0.014(3) 0.005(3) -0.006(3)
O28 0.015(2) 0.020(2) 0.019(2) -0.0055(17) -0.0035(17) -0.0076(17)
O29 0.006(4) 0.023(4) 0.030(5) -0.013(4) -0.004(4) -0.002(3)
O30 0.017(4) 0.009(4) 0.040(5) -0.014(4) -0.005(4) 0.004(3)
O31 0.007(4) 0.032(5) 0.046(6) -0.022(4) -0.003(4) -0.006(4)
O32 0.006(4) 0.020(4) 0.022(5) 0.004(3) 0.000(4) 0.002(3)
O33 0.036(5) 0.021(4) 0.025(5) -0.009(4) 0.002(4) -0.015(4)
O34 0.008(4) 0.033(5) 0.073(7) -0.044(5) -0.010(4) 0.005(4)
O35 0.010(4) 0.022(4) 0.031(5) -0.016(4) -0.004(4) 0.000(3)
O36 0.0111(17) 0.0129(18) 0.0124(18) -0.0016(10) -0.0041(10) -0.0045(10)
O37 0.015(4) 0.037(5) 0.019(4) -0.002(4) -0.003(4) -0.012(4)
O38 0.021(4) 0.014(4) 0.024(4) -0.003(3) -0.015(4) -0.007(3)
O39 0.0131(18) 0.0144(18) 0.0155(18) -0.0025(10) -0.0043(10) -0.0053(10)
O40 0.019(2) 0.018(2) 0.020(2) -0.0070(17) -0.0052(17) -0.0038(17)
O41 0.018(4) 0.010(4) 0.029(4) -0.006(3) -0.004(4) 0.007(3)
O42 0.024(5) 0.056(6) 0.045(6) -0.014(5) 0.001(5) -0.002(5)
O43 0.025(4) 0.026(5) 0.038(5) -0.022(4) -0.009(4) -0.001(4)
O44 0.040(5) 0.030(5) 0.046(6) -0.026(4) -0.021(5) 0.008(4)
O45 0.031(5) 0.048(6) 0.053(6) -0.025(5) -0.006(5) -0.020(5)
O46 0.043(5) 0.047(6) 0.019(5) -0.011(4) -0.004(4) -0.027(5)
O47 0.022(4) 0.025(4) 0.050(6) -0.031(4) -0.015(4) 0.001(4)
O48 0.023(4) 0.014(4) 0.048(6) -0.013(4) -0.019(4) -0.001(3)
O49 0.021(4) 0.016(4) 0.031(5) -0.015(4) 0.008(4) 0.006(4)
P1 0.0071(13) 0.0086(13) 0.0210(16) -0.0034(12) -0.0051(13) -0.0014(11)
P2 0.0090(14) 0.0104(14) 0.0181(16) -0.0056(12) -0.0034(13) -0.0027(11)
P3 0.0118(14) 0.0078(13) 0.0160(15) -0.0059(11) -0.0019(13) -0.0015(11)
P4 0.0087(13) 0.0066(13) 0.0150(15) -0.0043(11) -0.0030(12) -0.0025(11)
P5 0.0107(14) 0.0086(13) 0.0257(17) -0.0107(12) -0.0058(13) -0.0011(11)
P6 0.0098(14) 0.0114(14) 0.0171(16) -0.0052(12) -0.0028(13) -0.0035(11)
P7 0.0098(14) 0.0144(14) 0.0181(16) -0.0064(12) -0.0046(13) -0.0010(12)
P8 0.0107(14) 0.0113(14) 0.0263(17) -0.0103(13) -0.0038(14) -0.0011(12)
P9 0.0104(14) 0.0192(16) 0.0297(18) -0.0140(14) -0.0038(14) -0.0051(12)
P10 0.0124(15) 0.0194(16) 0.0290(19) -0.0138(14) -0.0023(15) -0.0048(13)
P11 0.0139(15) 0.0157(15) 0.0192(16) -0.0044(12) -0.0058(14) -0.0031(12)
P12 0.0106(14) 0.0121(14) 0.0256(17) -0.0114(13) -0.0052(14) 0.0003(12)
P13 0.0192(17) 0.0306(19) 0.042(2) -0.0261(17) -0.0065(17) -0.0017(15)
P14 0.0185(16) 0.0205(16) 0.0277(18) -0.0135(14) -0.0037(15) -0.0046(13)
O50 0.028(4) 0.021(4) 0.028(5) 0.008(4) -0.012(4) -0.008(4)
O51 0.031(5) 0.030(5) 0.044(6) -0.023(4) -0.001(4) -0.013(4)
O52 0.034(5) 0.034(5) 0.038(5) 0.000(4) -0.026(4) -0.016(4)
O53 0.027(5) 0.036(6) 0.093(8) -0.030(6) -0.028(5) 0.004(4)
O54 0.042(5) 0.034(5) 0.053(6) -0.003(5) -0.010(5) -0.020(4)
O55 0.045(6) 0.036(6) 0.125(10) -0.032(7) 0.021(7) -0.027(5)
O56 0.068(7) 0.052(7) 0.074(8) -0.022(6) -0.025(6) -0.010(6)
O57 0.078(8) 0.130(13) 0.151(14) -0.022(11) -0.029(9) -0.065(9)
O58 0.108(10) 0.157(14) 0.156(14) 0.048(11) -0.086(10) -0.077(10)
O59 0.198(16) 0.114(13) 0.106(13) -0.013(10) -0.019(12) -0.066(12)

loop_
_atom_type_symbol
_atom_type_description
_atom_type_scat_dispersion_real
_atom_type_scat_dispersion_imag
_atom_type_scat_source
C C 0.0033 0.0016 'International Tables Vol C Tables 4.2.6.8 and 6.1.1.4'
H H 0.0000 0.0000 'International Tables Vol C Tables 4.2.6.8 and 6.1.1.4'
N N 0.0061 0.0033 'International Tables Vol C Tables 4.2.6.8 and 6.1.1.4'
O O 0.0106 0.0060 'International Tables Vol C Tables 4.2.6.8 and 6.1.1.4'
P P 0.1023 0.0942 'International Tables Vol C Tables 4.2.6.8 and 6.1.1.4'
Dy Dy -0.1892 4.4098 'International Tables Vol C Tables 4.2.6.8 and 6.1.1.4'

loop_
_geom_angle_atom_site_label_1
_geom_angle_atom_site_label_2
_geom_angle_atom_site_label_3
_geom_angle
_geom_angle_site_symmetry_1
_geom_angle_site_symmetry_3
O7 C1 C2 107.4(9) . .
O7 C1 P2 108.5(6) . .
C2 C1 P2 111.8(7) . .
O7 C1 P1 106.2(6) . .
C2 C1 P1 114.0(7) . .
P2 C1 P1 108.7(6) . .
C1 C2 H2A 109.5 . .
C1 C2 H2B 109.5 . .
H2A C2 H2B 109.5 . .
C1 C2 H2C 109.5 . .
H2A C2 H2C 109.5 . .
H2B C2 H2C 109.5 . .
O14 C3 C4 106.8(9) . .
O14 C3 P4 109.0(6) . .
C4 C3 P4 115.4(7) . .
O14 C3 P3 105.7(6) . .
C4 C3 P3 108.7(7) . .
P4 C3 P3 110.7(6) . .
C3 C4 H4A 109.5 . .
C3 C4 H4B 109.5 . .
H4A C4 H4B 109.5 . .
C3 C4 H4C 109.5 . .
H4A C4 H4C 109.5 . .
H4B C4 H4C 109.5 . .
O21 C5 C6 113.8(8) . .
O21 C5 P5 106.8(6) . .
C6 C5 P5 112.8(6) . .
O21 C5 P6 107.0(6) . .
C6 C5 P6 110.9(6) . .
P5 C5 P6 105.0(5) . .
C5 C6 H6A 109.5 . .
C5 C6 H6B 109.5 . .
H6A C6 H6B 109.5 . .
C5 C6 H6C 109.5 . .
H6A C6 H6C 109.5 . .
H6B C6 H6C 109.5 . .
O28 C7 C8 105.8(8) . .
O28 C7 P8 106.2(5) . .
C8 C7 P8 114.9(7) . .
O28 C7 P7 104.0(5) . .
C8 C7 P7 112.6(6) . .
P8 C7 P7 112.2(6) . .
C7 C8 H8A 109.5 . .
C7 C8 H8B 109.5 . .
H8A C8 H8B 109.5 . .
C7 C8 H8C 109.5 . .
H8A C8 H8C 109.5 . .
H8B C8 H8C 109.5 . .
O35 C9 C10 110.9(8) . .
O35 C9 P10 113.2(5) . .
C10 C9 P10 115.2(6) . .
O35 C9 P9 102.0(5) . .
C10 C9 P9 108.7(6) . .
P10 C9 P9 105.7(5) . .
C9 C10 H10A 109.5 . .
C9 C10 H10B 109.5 . .
H10A C10 H10B 109.5 . .
C9 C10 H10C 109.5 . .
H10A C10 H10C 109.5 . .
H10B C10 H10C 109.5 . .
O42 C11 C12 110.5(8) . .
O42 C11 P12 112.4(7) . .
C12 C11 P12 111.7(7) . .
O42 C11 P11 108.1(7) . .
C12 C11 P11 105.9(6) . .
P12 C11 P11 108.0(5) . .
C11 C12 H12A 109.5 . .
C11 C12 H12B 109.5 . .
H12A C12 H12B 109.5 . .
C11 C12 H12C 109.5 . .
H12A C12 H12C 109.5 . .
H12B C12 H12C 109.5 . .
O49 C13 C14 112.2(7) . .
O49 C13 P13 106.8(6) . .
C14 C13 P13 112.9(8) . .
O49 C13 P14 102.2(7) . .
C14 C13 P14 111.1(7) . .
P13 C13 P14 111.1(5) . .
C13 C14 H14A 109.5 . .
C13 C14 H14B 109.5 . .
H14A C14 H14B 109.5 . .
C13 C14 H14C 109.5 . .
H14A C14 H14C 109.5 . .
H14B C14 H14C 109.5 . .
N1 C15 C16 119.1(11) . .
N1 C15 H15 120.5 . .
C16 C15 H15 120.5 . .
C15 C16 C17 120.5(11) . .
C15 C16 H16 119.7 . .
C17 C16 H16 119.7 . .
C16 C17 C18 117.0(11) . .
C16 C17 C20 120.3(10) . .
C18 C17 C20 122.7(10) . .
C19 C18 C17 120.5(10) . .
C19 C18 H18 119.8 . .
C17 C18 H18 119.7 . .
C18 C19 N1 118.9(10) . .
C18 C19 H19 120.6 . .
N1 C19 H19 120.6 . .
N3 C20 N2 125.1(11) . .
N3 C20 C17 117.9(9) . .
N2 C20 C17 116.9(10) . .
N4 C21 N3 124.5(9) . .
N4 C21 C22 117.5(10) . .
N3 C21 C22 117.9(9) . .
C26 C22 C23 123.3(11) . .
C26 C22 C21 122.1(11) . .
C23 C22 C21 114.6(12) . .
C24 C23 C22 116.0(14) . .
C24 C23 H23 122.0 . .
C22 C23 H23 122.0 . .
N5 C24 C23 120.5(12) . .
N5 C24 H24 119.8 . .
C23 C24 H24 119.8 . .
N5 C25 C26 118.9(14) . .
N5 C25 H25 120.6 . .
C26 C25 H25 120.6 . .
C22 C26 C25 116.3(13) . .
C22 C26 H26 121.8 . .
C25 C26 H26 121.8 . .
N2 C27 N4 124.1(10) . .
N2 C27 C28 120.3(9) . .
N4 C27 C28 115.6(10) . .
C29 C28 C32 119.6(10) . .
C29 C28 C27 122.8(10) . .
C32 C28 C27 117.5(10) . .
C28 C29 C30 121.3(11) . .
C28 C29 H29 119.3 . .
C30 C29 H29 119.3 . .
N6 C30 C29 117.8(11) . .
N6 C30 H30 121.1 . .
C29 C30 H30 121.1 . .
N6 C31 C32 118.3(10) . .
N6 C31 H31 120.9 . .
C32 C31 H31 120.9 . .
C31 C32 C28 118.8(10) . .
C31 C32 H32 120.6 . .
C28 C32 H32 120.6 . .
N7 C33 C34 121.5(10) . .
N7 C33 H33 119.2 . .
C34 C33 H33 119.2 . .
C33 C34 C35 118.3(9) . .
C33 C34 H34 120.8 . .
C35 C34 H34 120.8 . .
C36 C35 C34 118.3(10) . .
C36 C35 C38 121.5(10) . .
C34 C35 C38 120.2(9) . .
C35 C36 C37 119.3(11) . .
C35 C36 H36 120.4 . .
C37 C36 H36 120.4 . .
N7 C37 C36 120.4(10) . .
N7 C37 H37 119.8 . .
C36 C37 H37 119.8 . .
N9 C38 N8 127.0(9) . .
N9 C38 C35 117.9(9) . .
N8 C38 C35 115.0(9) . .
N10 C39 N9 122.3(10) . .
N10 C39 C40 119.6(9) . .
N9 C39 C40 118.1(9) . .
C44 C40 C41 119.7(10) . .
C44 C40 C39 120.5(9) . .
C41 C40 C39 119.8(9) . .
C42 C41 C40 118.3(10) . .
C42 C41 H41 120.9 . .
C40 C41 H41 120.9 . .
C41 C42 N11 121.2(10) . .
C41 C42 H42 119.4 . .
N11 C42 H42 119.4 . .
N11 C43 C44 118.8(10) . .
N11 C43 H43 120.6 . .
C44 C43 H43 120.6 . .
C40 C44 C43 120.3(10) . .
C40 C44 H44 119.9 . .
C43 C44 H44 119.9 . .
N8 C45 N10 124.8(10) . .
N8 C45 C46 117.5(11) . .
N10 C45 C46 117.6(10) . .
C47 C46 C50 116.8(11) . .
C47 C46 C45 122.4(10) . .
C50 C46 C45 120.8(11) . .
C48 C47 C46 121.1(12) . .
C48 C47 H47 119.4 . .
C46 C47 H47 119.4 . .
C47 C48 N12 120.8(11) . .
C47 C48 H48 119.6 . .
N12 C48 H48 119.6 . .
C50 C49 N12 120.4(11) . .
C50 C49 H49 119.8 . .
N12 C49 H49 119.8 . .
C49 C50 C46 121.3(11) . .
C49 C50 H50 119.4 . .
C46 C50 H50 119.4 . .
O1 Dy1 O41 144.7(3) . 1_655
O1 Dy1 O31 76.1(2) . 1_655
O41 Dy1 O31 110.1(2) 1_655 1_655
O1 Dy1 O11 124.4(2) . .
O41 Dy1 O11 71.6(2) 1_655 .
O31 Dy1 O11 143.8(3) 1_655 .
O1 Dy1 O8 73.2(2) . .
O41 Dy1 O8 141.1(2) 1_655 .
O31 Dy1 O8 82.3(2) 1_655 .
O11 Dy1 O8 77.2(2) . .
O1 Dy1 O4 75.9(2) . .
O41 Dy1 O4 78.3(2) 1_655 .
O31 Dy1 O4 138.6(3) 1_655 .
O11 Dy1 O4 77.6(2) . .
O8 Dy1 O4 117.3(2) . .
O1 Dy1 O38 75.8(2) . 1_655
O41 Dy1 O38 74.0(2) 1_655 1_655
O31 Dy1 O38 70.6(2) 1_655 1_655
O11 Dy1 O38 138.6(2) . 1_655
O8 Dy1 O38 142.9(2) . 1_655
O4 Dy1 O38 73.4(2) . 1_655
O1 Dy1 O34 134.8(2) . 1_655
O41 Dy1 O34 78.5(2) 1_655 1_655
O31 Dy1 O34 74.9(3) 1_655 1_655
O11 Dy1 O34 70.0(2) . 1_655
O8 Dy1 O34 69.2(2) . 1_655
O4 Dy1 O34 144.7(2) . 1_655
O38 Dy1 O34 124.2(2) 1_655 1_655
O13 Dy2 O22 145.3(2) . .
O13 Dy2 O18 83.2(2) . .
O22 Dy2 O18 101.5(2) . .
O13 Dy2 O15 139.6(2) . .
O22 Dy2 O15 73.8(2) . .
O18 Dy2 O15 76.3(2) . .
O13 Dy2 O3 113.1(2) . .
O22 Dy2 O3 83.4(2) . .
O18 Dy2 O3 143.6(2) . .
O15 Dy2 O3 70.6(2) . .
O13 Dy2 O25 74.2(2) . .
O22 Dy2 O25 74.8(2) . .
O18 Dy2 O25 71.8(2) . .
O15 Dy2 O25 128.9(2) . .
O3 Dy2 O25 142.5(2) . .
O13 Dy2 O6 79.7(2) . .
O22 Dy2 O6 75.8(2) . .
O18 Dy2 O6 142.2(2) . .
O15 Dy2 O6 135.3(2) . .
O3 Dy2 O6 74.1(2) . .
O25 Dy2 O6 71.2(2) . .
O13 Dy2 O10 72.6(2) . .
O22 Dy2 O10 142.1(2) . .
O18 Dy2 O10 79.2(2) . .
O15 Dy2 O10 69.6(2) . .
O3 Dy2 O10 75.7(2) . .
O25 Dy2 O10 137.8(2) . .
O6 Dy2 O10 126.0(2) . .
O17 Dy3 O36 110.1(3) . .
O17 Dy3 O32 102.5(3) . .
O36 Dy3 O32 116.5(2) . .
O17 Dy3 O39 159.1(2) . .
O36 Dy3 O39 81.9(2) . .
O32 Dy3 O39 86.0(2) . .
O17 Dy3 O24 87.7(2) . .
O36 Dy3 O24 77.6(2) . .
O32 Dy3 O24 157.2(2) . .
O39 Dy3 O24 78.1(2) . .
O17 Dy3 O20 77.5(2) . .
O36 Dy3 O20 157.8(2) . .
O32 Dy3 O20 80.5(2) . .
O39 Dy3 O20 85.4(2) . .
O24 Dy3 O20 82.0(2) . .
O17 Dy3 O29 69.0(2) . .
O36 Dy3 O29 72.6(2) . .
O32 Dy3 O29 70.7(2) . .
O39 Dy3 O29 131.8(2) . .
O24 Dy3 O29 132.0(2) . .
O20 Dy3 O29 128.7(2) . .
C15 N1 C19 124.0(10) . .
C15 N1 H1 118.0 . .
C19 N1 H1 118.0 . .
C27 N2 C20 115.3(9) . .
C21 N3 C20 114.0(9) . .
C21 N4 C27 117.0(9) . .
C25 N5 C24 124.9(11) . .
C25 N5 H5 117.5 . .
C24 N5 H5 117.5 . .
C30 N6 C31 124.1(9) . .
C30 N6 H6 118.0 . .
C31 N6 H6 118.0 . .
C37 N7 C33 122.1(9) . .
C37 N7 H7 118.9 . .
C33 N7 H7 118.9 . .
C45 N8 C38 113.2(9) . .
C38 N9 C39 115.4(9) . .
C39 N10 C45 117.0(9) . .
C43 N11 C42 121.5(10) . .
C43 N11 H11 119.2 . .
C42 N11 H11 119.2 . .
C49 N12 C48 119.4(9) . .
C49 N12 H12 120.3 . .
C48 N12 H12 120.3 . .
P1 O1 Dy1 145.2(4) . .
P1 O3 Dy2 136.8(4) . .
P2 O4 Dy1 140.8(4) . .
P2 O5 H5A 110.8 . .
P2 O6 Dy2 129.7(4) . .
C1 O7 H7A 117.8 . .
P3 O8 Dy1 136.9(4) . .
P3 O9 H9 121.0 . .
P3 O10 Dy2 135.2(3) . .
P4 O11 Dy1 129.8(4) . .
P4 O13 Dy2 155.3(4) . .
C3 O14 H14 135.2 . .
P5 O15 Dy2 138.4(4) . .
P5 O16 H16A 114.3 . .
P5 O17 Dy3 140.8(5) . .
P6 O18 Dy2 132.9(4) . .
P6 O19 H19A 134.3 . .
P6 O20 Dy3 139.3(3) . .
C5 O21 H21 118.9 . .
P7 O22 Dy2 147.6(4) . .
H23A O23 P7 118.2 . .
H23A O23 H23A 0.0 . .
P7 O23 H23A 118.2 . .
P7 O24 Dy3 147.4(4) . .
P8 O25 Dy2 142.9(4) . .
P8 O27 H27 115.2 . .
C7 O28 H28 116.4 . .
P9 O29 Dy3 125.6(4) . .
P9 O31 Dy1 150.4(5) . 1_455
P10 O32 Dy3 143.1(4) . .
H33A O33 P10 107.0 . .
H33A O33 H33A 0.0 . .
P10 O33 H33A 107.0 . .
P10 O34 Dy1 132.9(5) . 1_455
C9 O35 H35 115.4 . .
P11 O36 Dy3 141.6(4) . .
P11 O37 H37A 117.9 . .
P11 O38 Dy1 130.2(4) . 1_455
P12 O39 Dy3 131.7(4) . .
P12 O40 H40 117.5 . .
P12 O41 Dy1 145.6(4) . 1_455
C11 O42 H42A 109.3 . .
P13 O44 H44A 100.6 . .
P13 O45 H45 104.4 . .
P14 O47 H47A 115.4 . .
P14 O48 H48A 125.0 . .
C13 O49 H49A 107.2 . .
O1 P1 O3 113.2(4) . .
O1 P1 O2 110.8(4) . .
O3 P1 O2 110.6(4) . .
O1 P1 C1 106.4(4) . .
O3 P1 C1 105.8(4) . .
O2 P1 C1 109.9(5) . .
O6 P2 O4 114.9(4) . .
O6 P2 O5 109.6(4) . .
O4 P2 O5 108.9(3) . .
O6 P2 C1 108.7(4) . .
O4 P2 C1 109.5(4) . .
O5 P2 C1 104.8(5) . .
O10 P3 O8 110.9(4) . .
O10 P3 O9 112.2(3) . .
O8 P3 O9 110.9(4) . .
O10 P3 C3 110.6(4) . .
O8 P3 C3 107.9(4) . .
O9 P3 C3 104.0(4) . .
O13 P4 O11 112.3(4) . .
O13 P4 O12 114.6(4) . .
O11 P4 O12 109.4(4) . .
O13 P4 C3 106.3(4) . .
O11 P4 C3 105.0(4) . .
O12 P4 C3 108.7(4) . .
O15 P5 O17 117.2(4) . .
O15 P5 O16 108.1(4) . .
O17 P5 O16 107.6(4) . .
O15 P5 C5 105.8(4) . .
O17 P5 C5 110.9(4) . .
O16 P5 C5 106.7(4) . .
O18 P6 O20 115.3(4) . .
O18 P6 O19 111.4(4) . .
O20 P6 O19 107.0(4) . .
O18 P6 C5 104.5(4) . .
O20 P6 C5 111.0(4) . .
O19 P6 C5 107.5(4) . .
O22 P7 O24 114.4(4) . .
O22 P7 O23 111.0(4) . .
O24 P7 O23 108.1(4) . .
O22 P7 C7 107.5(4) . .
O24 P7 C7 110.5(4) . .
O23 P7 C7 104.9(4) . .
O25 P8 O26 116.6(4) . .
O25 P8 O27 111.9(4) . .
O26 P8 O27 106.0(4) . .
O25 P8 C7 106.7(4) . .
O26 P8 C7 110.1(4) . .
O27 P8 C7 105.0(4) . .
O31 P9 O30 115.1(4) . .
O31 P9 O29 110.1(4) . .
O30 P9 O29 109.9(4) . .
O31 P9 C9 105.1(4) . .
O30 P9 C9 110.7(4) . .
O29 P9 C9 105.4(4) . .
O32 P10 O34 115.8(4) . .
O32 P10 O33 110.0(4) . .
O34 P10 O33 107.5(4) . .
O32 P10 C9 113.4(4) . .
O34 P10 C9 107.4(4) . .
O33 P10 C9 101.5(4) . .
O38 P11 O36 115.9(4) . .
O38 P11 O37 111.2(4) . .
O36 P11 O37 107.1(4) . .
O38 P11 C11 108.7(5) . .
O36 P11 C11 105.9(4) . .
O37 P11 C11 107.7(4) . .
O41 P12 O39 115.4(4) . .
O41 P12 O40 107.7(4) . .
O39 P12 O40 109.8(4) . .
O41 P12 C11 108.3(5) . .
O39 P12 C11 108.4(5) . .
O40 P12 C11 107.0(4) . .
O43 P13 O45 113.5(5) . .
O43 P13 O44 109.0(4) . .
O45 P13 O44 110.9(4) . .
O43 P13 C13 112.5(4) . .
O45 P13 C13 106.6(5) . .
O44 P13 C13 104.0(5) . .
O48 P14 O47 113.8(4) . .
O48 P14 O46 109.4(5) . .
O47 P14 O46 113.8(4) . .
O48 P14 C13 107.9(4) . .
O47 P14 C13 107.3(4) . .
O46 P14 C13 104.0(5) . .

loop_
_geom_bond_atom_site_label_1
_geom_bond_atom_site_label_2
_geom_bond_distance
_geom_bond_site_symmetry_2
C1 O7 1.474(9) .
C1 C2 1.507(14) .
C1 P2 1.813(11) .
C1 P1 1.829(12) .
C2 H2A 0.9600 .
C2 H2B 0.9600 .
C2 H2C 0.9600 .
C3 O14 1.456(8) .
C3 C4 1.514(15) .
C3 P4 1.791(10) .
C3 P3 1.814(10) .
C4 H4A 0.9600 .
C4 H4B 0.9600 .
C4 H4C 0.9600 .
C5 O21 1.463(8) .
C5 C6 1.506(13) .
C5 P5 1.840(9) .
C5 P6 1.854(8) .
C6 H6A 0.9600 .
C6 H6B 0.9600 .
C6 H6C 0.9600 .
C7 O28 1.488(8) .
C7 C8 1.519(13) .
C7 P8 1.815(10) .
C7 P7 1.841(8) .
C8 H8A 0.9600 .
C8 H8B 0.9600 .
C8 H8C 0.9600 .
C9 O35 1.409(7) .
C9 C10 1.537(12) .
C9 P10 1.789(9) .
C9 P9 1.938(10) .
C10 H10A 0.9600 .
C10 H10B 0.9600 .
C10 H10C 0.9600 .
C11 O42 1.463(12) .
C11 C12 1.566(15) .
C11 P12 1.788(9) .
C11 P11 1.857(9) .
C12 H12A 0.9600 .
C12 H12B 0.9600 .
C12 H12C 0.9600 .
C13 O49 1.456(10) .
C13 C14 1.538(14) .
C13 P13 1.837(10) .
C13 P14 1.856(9) .
C14 H14A 0.9600 .
C14 H14B 0.9600 .
C14 H14C 0.9600 .
C15 N1 1.289(13) .
C15 C16 1.379(16) .
C15 H15 0.9300 .
C16 C17 1.399(14) .
C16 H16 0.9300 .
C17 C18 1.400(14) .
C17 C20 1.475(15) .
C18 C19 1.350(13) .
C18 H18 0.9300 .
C19 N1 1.362(13) .
C19 H19 0.9300 .
C20 N3 1.352(13) .
C20 N2 1.352(12) .
C21 N4 1.331(12) .
C21 N3 1.344(12) .
C21 C22 1.522(14) .
C22 C26 1.396(17) .
C22 C23 1.435(16) .
C23 C24 1.361(15) .
C23 H23 0.9300 .
C24 N5 1.354(15) .
C24 H24 0.9300 .
C25 N5 1.340(16) .
C25 C26 1.411(16) .
C25 H25 0.9300 .
C26 H26 0.9300 .
C27 N2 1.323(13) .
C27 N4 1.335(12) .
C27 C28 1.483(14) .
C28 C29 1.344(14) .
C28 C32 1.412(13) .
C29 C30 1.384(14) .
C29 H29 0.9300 .
C30 N6 1.342(13) .
C30 H30 0.9300 .
C31 N6 1.351(13) .
C31 C32 1.389(13) .
C31 H31 0.9300 .
C32 H32 0.9300 .
C33 N7 1.330(12) .
C33 C34 1.364(13) .
C33 H33 0.9300 .
C34 C35 1.406(14) .
C34 H34 0.9300 .
C35 C36 1.372(13) .
C35 C38 1.495(13) .
C36 C37 1.406(14) .
C36 H36 0.9300 .
C37 N7 1.282(13) .
C37 H37 0.9300 .
C38 N9 1.322(12) .
C38 N8 1.364(11) .
C39 N10 1.348(12) .
C39 N9 1.367(12) .
C39 C40 1.450(14) .
C40 C44 1.374(13) .
C40 C41 1.385(13) .
C41 C42 1.355(15) .
C41 H41 0.9300 .
C42 N11 1.373(12) .
C42 H42 0.9300 .
C43 N11 1.316(12) .
C43 C44 1.396(14) .
C43 H43 0.9300 .
C44 H44 0.9300 .
C45 N8 1.340(12) .
C45 N10 1.355(13) .
C45 C46 1.467(15) .
C46 C47 1.368(16) .
C46 C50 1.409(14) .
C47 C48 1.350(14) .
C47 H47 0.9300 .
C48 N12 1.360(13) .
C48 H48 0.9300 .
C49 C50 1.335(13) .
C49 N12 1.357(14) .
C49 H49 0.9300 .
C50 H50 0.9300 .
Dy1 O1 2.283(6) .
Dy1 O41 2.311(6) 1_655
Dy1 O31 2.346(7) 1_655
Dy1 O11 2.381(7) .
Dy1 O8 2.397(6) .
Dy1 O4 2.413(6) .
Dy1 O38 2.475(7) 1_655
Dy1 O34 2.501(7) 1_655
Dy2 O13 2.262(7) .
Dy2 O22 2.304(7) .
Dy2 O18 2.367(6) .
Dy2 O15 2.401(6) .
Dy2 O3 2.413(7) .
Dy2 O25 2.413(6) .
Dy2 O6 2.441(6) .
Dy2 O10 2.541(6) .
Dy3 O17 2.236(6) .
Dy3 O36 2.271(6) .
Dy3 O32 2.284(7) .
Dy3 O39 2.288(6) .
Dy3 O24 2.328(6) .
Dy3 O20 2.345(6) .
Dy3 O29 2.648(6) .
N1 H1 0.8600 .
N5 H5 0.8600 .
N6 H6 0.8600 .
N7 H7 0.8600 .
N11 H11 0.8600 .
N12 H12 0.8600 .
O1 P1 1.521(7) .
O2 P1 1.546(7) .
O3 P1 1.534(7) .
O4 P2 1.501(6) .
O5 P2 1.578(5) .
O5 H5A 0.9388 .
O6 P2 1.496(6) .
O7 H7A 0.8969 .
O8 P3 1.521(7) .
O9 P3 1.551(6) .
O9 H9 0.8972 .
O10 P3 1.503(6) .
O11 P4 1.525(7) .
O12 P4 1.527(7) .
O13 P4 1.511(7) .
O14 H14 0.9277 .
O15 P5 1.493(7) .
O16 P5 1.572(6) .
O16 H16A 0.8968 .
O17 P5 1.494(7) .
O18 P6 1.489(6) .
O19 P6 1.565(6) .
O19 H19A 0.9244 .
O20 P6 1.513(7) .
O21 H21 0.8760 .
O22 P7 1.485(7) .
O23 H23A 0.9037 .
O23 P7 1.572(6) .
O23 H23A 0.9037 .
O24 P7 1.513(7) .
O25 P8 1.493(7) .
O26 P8 1.510(6) .
O27 P8 1.599(6) .
O27 H27 0.9179 .
O28 H28 0.9238 .
O29 P9 1.633(7) .
O30 P9 1.504(7) .
O31 P9 1.500(7) .
O32 P10 1.504(7) .
O33 H33A 0.9773 .
O33 P10 1.564(6) .
O33 H33A 0.9773 .
O34 P10 1.505(7) .
O35 H35 0.9007 .
O36 P11 1.516(7) .
O37 P11 1.571(6) .
O37 H37A 0.9062 .
O38 P11 1.505(7) .
O39 P12 1.516(7) .
O40 P12 1.541(6) .
O40 H40 0.9019 .
O41 P12 1.504(7) .
O42 H42A 0.8200 .
O43 P13 1.483(7) .
O44 P13 1.589(8) .
O44 H44A 0.8994 .
O45 P13 1.524(7) .
O45 H45 0.8982 .
O46 P14 1.527(9) .
O47 P14 1.517(6) .
O47 H47A 0.8873 .
O48 P14 1.500(6) .
O48 H48A 0.8994 .
O49 H49A 0.9001 .

loop_
_geom_hbond_atom_site_label_D
_geom_hbond_atom_site_label_H
_geom_hbond_atom_site_label_A
_geom_hbond_distance_DH
_geom_hbond_distance_HA
_geom_hbond_distance_DA
_geom_hbond_angle_DHA
_geom_hbond_site_symmetry_A
C4 H4A O54 0.96 2.66 3.566(13) 157.5 .
C4 H4B O18 0.96 2.65 3.582(14) 164.0 .
C6 H6B O32 0.96 2.32 3.251(13) 162.5 .
C8 H8B O42 0.96 2.59 3.248(13) 125.8 .
C15 H15 O18 0.93 2.38 3.229(13) 151.8 .
C15 H15 O25 0.93 2.63 3.163(13) 116.9 .
C19 H19 O57 0.93 2.38 3.137(15) 138.8 1_655
C24 H24 O32 0.93 2.64 3.509(15) 155.0 .
C24 H24 O34 0.93 2.37 3.084(13) 133.0 .
C24 H24 O39 0.93 2.65 3.148(15) 114.5 .
C25 H25 O57 0.93 2.20 3.046(19) 150.5 .
C29 H29 O45 0.93 2.48 3.329(14) 151.4 .
C30 H30 O16 0.93 2.31 3.235(14) 172.2 1_545
C31 H31 O1 0.93 2.51 3.051(12) 117.3 1_545
C31 H31 O8 0.93 2.52 3.182(12) 128.0 1_545
C33 H33 O40 0.93 2.43 3.335(12) 163.9 .
C37 H37 O25 0.93 2.38 3.265(12) 158.3 1_455
C42 H42 O59 0.93 2.65 3.54(2) 161.7 2_566
C43 H43 O31 0.93 2.48 2.968(14) 113.2 1_545
C43 H43 O38 0.93 2.32 3.223(13) 165.1 1_545
C49 H49 O22 0.93 2.23 3.120(13) 158.8 1_545
N1 H1 O12 0.86 1.83 2.669(11) 164.3 .
N5 H5 O11 0.86 1.94 2.793(11) 169.0 1_455
N6 H6 O3 0.86 2.55 3.023(10) 115.5 1_545
N6 H6 O10 0.86 1.96 2.791(11) 160.8 1_545
N7 H7 O4 0.86 1.90 2.751(11) 170.1 1_455
N11 H11 O2 0.86 1.81 2.670(11) 174.5 1_445
N12 H12 O2 0.86 2.56 3.192(10) 130.7 1_545
N12 H12 O3 0.86 1.95 2.778(10) 162.5 1_545
O5 H5A O51 0.94 1.60 2.527(9) 169.6 1_654
O7 H7A O38 0.90 1.82 2.714(9) 175.6 1_655
O9 H9 O43 0.90 1.67 2.560(9) 173.2 2_666
O14 H14 O54 0.93 1.92 2.835(11) 169.1 2_766
O16 H16A O47 0.90 1.65 2.536(9) 171.6 1_565
O19 H19A O52 0.92 1.59 2.511(10) 173.7 2_666
O21 H21 O56 0.88 1.94 2.812(11) 175.6 .
O27 H27 O20 0.92 1.82 2.736(7) 174.5 .
O28 H28 O6 0.92 1.84 2.763(9) 176.1 .
O33 H33A O54 0.98 1.64 2.611(10) 170.1 2_666
O35 H35 O8 0.90 1.86 2.758(9) 175.5 1_455
O37 H37A O50 0.91 1.68 2.578(10) 172.0 1_554
O40 H40 O53 0.90 1.73 2.619(10) 170.7 .
O42 H42A O24 0.82 2.14 2.956(11) 174.1 .
O44 H44A O16 0.90 2.01 2.888(9) 165.4 1_545
O45 H45 O46 0.90 1.63 2.522(11) 175.0 .
O47 H47A O29 0.89 1.75 2.608(8) 161.4 1_545
O48 H48A O30 0.90 1.66 2.553(9) 169.4 1_545
O49 H49A O35 0.90 1.83 2.726(9) 174.0 2_566
C4 H4B O18 0.96 2.65 3.582(14) 164.0 .
C6 H6B O32 0.96 2.32 3.251(13) 162.5 .
C8 H8B O42 0.96 2.59 3.248(13) 125.8 .
C15 H15 O18 0.93 2.38 3.229(13) 151.8 .
C15 H15 O25 0.93 2.63 3.163(13) 116.9 .
C19 H19 O57 0.93 2.38 3.137(15) 138.8 1_655
C24 H24 O32 0.93 2.64 3.509(15) 155.0 .
C24 H24 O34 0.93 2.37 3.084(13) 133.0 .
C24 H24 O39 0.93 2.65 3.148(15) 114.5 .
C25 H25 O57 0.93 2.20 3.046(19) 150.5 .
C29 H29 O45 0.93 2.48 3.329(14) 151.4 .
C30 H30 O16 0.93 2.31 3.235(14) 172.2 1_545
C31 H31 O1 0.93 2.51 3.051(12) 117.3 1_545
C31 H31 O8 0.93 2.52 3.182(12) 128.0 1_545
C33 H33 O40 0.93 2.43 3.335(12) 163.9 .
C37 H37 O25 0.93 2.38 3.265(12) 158.3 1_455
C42 H42 O59 0.93 2.65 3.54(2) 161.7 2_566
C43 H43 O31 0.93 2.48 2.968(14) 113.2 1_545
C43 H43 O38 0.93 2.32 3.223(13) 165.1 1_545
C49 H49 O22 0.93 2.23 3.120(13) 158.8 1_545
N1 H1 O12 0.86 1.83 2.669(11) 164.3 .
N5 H5 O11 0.86 1.94 2.793(11) 169.0 1_455
N6 H6 O3 0.86 2.55 3.023(10) 115.5 1_545
N6 H6 O10 0.86 1.96 2.791(11) 160.8 1_545
N7 H7 O4 0.86 1.90 2.751(11) 170.1 1_455
N11 H11 O2 0.86 1.81 2.670(11) 174.5 1_445
N12 H12 O2 0.86 2.56 3.192(10) 130.7 1_545
N12 H12 O3 0.86 1.95 2.778(10) 162.5 1_545
O5 H5A O51 0.94 1.60 2.527(9) 169.6 1_654
O7 H7A O38 0.90 1.82 2.714(9) 175.6 1_655
O9 H9 O43 0.90 1.67 2.560(9) 173.2 2_666
O14 H14 O54 0.93 1.92 2.835(11) 169.1 2_766
O16 H16A O47 0.90 1.65 2.536(9) 171.6 1_565
O19 H19A O52 0.92 1.59 2.511(10) 173.7 2_666
O21 H21 O56 0.88 1.94 2.812(11) 175.6 .
O23 H23A O58 0.90 1.77 2.666(13) 172.2 1_554
O27 H27 O20 0.92 1.82 2.736(7) 174.5 .
O28 H28 O6 0.92 1.84 2.763(9) 176.1 .
O33 H33A O54 0.98 1.64 2.611(10) 170.1 2_666
O35 H35 O8 0.90 1.86 2.758(9) 175.5 1_455
O37 H37A O50 0.91 1.68 2.578(10) 172.0 1_554
O40 H40 O53 0.90 1.73 2.619(10) 170.7 .
O42 H42A O24 0.82 2.14 2.956(11) 174.1 .
O44 H44A O16 0.90 2.01 2.888(9) 165.4 1_545
O45 H45 O46 0.90 1.63 2.522(11) 175.0 .
O47 H47A O29 0.89 1.75 2.608(8) 161.4 1_545
O48 H48A O30 0.90 1.66 2.553(9) 169.4 1_545
O49 H49A O35 0.90 1.83 2.726(9) 174.0 2_566
C4 H4A O54 0.96 2.66 3.566(13) 157.5 .
C4 H4B O18 0.96 2.65 3.582(14) 164.0 .
C6 H6B O32 0.96 2.32 3.251(13) 162.5 .
C8 H8B O42 0.96 2.59 3.248(13) 125.8 .
C15 H15 O18 0.93 2.38 3.229(13) 151.8 .
C15 H15 O25 0.93 2.63 3.163(13) 116.9 .
C19 H19 O57 0.93 2.38 3.137(15) 138.8 1_655
C24 H24 O32 0.93 2.64 3.509(15) 155.0 .
C24 H24 O34 0.93 2.37 3.084(13) 133.0 .
C24 H24 O39 0.93 2.65 3.148(15) 114.5 .
C25 H25 O57 0.93 2.20 3.046(19) 150.5 .
C29 H29 O45 0.93 2.48 3.329(14) 151.4 .
C30 H30 O16 0.93 2.31 3.235(14) 172.2 1_545
C31 H31 O1 0.93 2.51 3.051(12) 117.3 1_545
C31 H31 O8 0.93 2.52 3.182(12) 128.0 1_545
C33 H33 O40 0.93 2.43 3.335(12) 163.9 .
C37 H37 O25 0.93 2.38 3.265(12) 158.3 1_455
C42 H42 O59 0.93 2.65 3.54(2) 161.7 2_566
C43 H43 O31 0.93 2.48 2.968(14) 113.2 1_545
C43 H43 O38 0.93 2.32 3.223(13) 165.1 1_545
C49 H49 O22 0.93 2.23 3.120(13) 158.8 1_545
N1 H1 O12 0.86 1.83 2.669(11) 164.3 .
N5 H5 O11 0.86 1.94 2.793(11) 169.0 1_455
N6 H6 O3 0.86 2.55 3.023(10) 115.5 1_545
N6 H6 O10 0.86 1.96 2.791(11) 160.8 1_545
N7 H7 O4 0.86 1.90 2.751(11) 170.1 1_455
N11 H11 O2 0.86 1.81 2.670(11) 174.5 1_445
N12 H12 O2 0.86 2.56 3.192(10) 130.7 1_545
N12 H12 O3 0.86 1.95 2.778(10) 162.5 1_545
O5 H5A O51 0.94 1.60 2.527(9) 169.6 1_654
O7 H7A O38 0.90 1.82 2.714(9) 175.6 1_655
O9 H9 O43 0.90 1.67 2.560(9) 173.2 2_666
O14 H14 O54 0.93 1.92 2.835(11) 169.1 2_766
O16 H16A O47 0.90 1.65 2.536(9) 171.6 1_565
O19 H19A O52 0.92 1.59 2.511(10) 173.7 2_666
O21 H21 O56 0.88 1.94 2.812(11) 175.6 .
O23 H23A O58 0.90 1.77 2.666(13) 172.2 1_554
O27 H27 O20 0.92 1.82 2.736(7) 174.5 .
O28 H28 O6 0.92 1.84 2.763(9) 176.1 .
O33 H33A O54 0.98 1.64 2.611(10) 170.1 2_666
O35 H35 O8 0.90 1.86 2.758(9) 175.5 1_455
O37 H37A O50 0.91 1.68 2.578(10) 172.0 1_554
O40 H40 O53 0.90 1.73 2.619(10) 170.7 .
O42 H42A O24 0.82 2.14 2.956(11) 174.1 .
O44 H44A O16 0.90 2.01 2.888(9) 165.4 1_545
O45 H45 O46 0.90 1.63 2.522(11) 175.0 .
O47 H47A O29 0.89 1.75 2.608(8) 161.4 1_545
O48 H48A O30 0.90 1.66 2.553(9) 169.4 1_545
O49 H49A O35 0.90 1.83 2.726(9) 174.0 2_566
C4 H4B O18 0.96 2.65 3.582(14) 164.0 .
C6 H6B O32 0.96 2.32 3.251(13) 162.5 .
C8 H8B O42 0.96 2.59 3.248(13) 125.8 .
C15 H15 O18 0.93 2.38 3.229(13) 151.8 .
C15 H15 O25 0.93 2.63 3.163(13) 116.9 .
C19 H19 O57 0.93 2.38 3.137(15) 138.8 1_655
C24 H24 O32 0.93 2.64 3.509(15) 155.0 .
C24 H24 O34 0.93 2.37 3.084(13) 133.0 .
C24 H24 O39 0.93 2.65 3.148(15) 114.5 .
C25 H25 O57 0.93 2.20 3.046(19) 150.5 .
C29 H29 O45 0.93 2.48 3.329(14) 151.4 .
C30 H30 O16 0.93 2.31 3.235(14) 172.2 1_545
C31 H31 O1 0.93 2.51 3.051(12) 117.3 1_545
C31 H31 O8 0.93 2.52 3.182(12) 128.0 1_545
C33 H33 O40 0.93 2.43 3.335(12) 163.9 .
C37 H37 O25 0.93 2.38 3.265(12) 158.3 1_455
C42 H42 O59 0.93 2.65 3.54(2) 161.7 2_566
C43 H43 O31 0.93 2.48 2.968(14) 113.2 1_545
C43 H43 O38 0.93 2.32 3.223(13) 165.1 1_545
C49 H49 O22 0.93 2.23 3.120(13) 158.8 1_545
N1 H1 O12 0.86 1.83 2.669(11) 164.3 .
N5 H5 O11 0.86 1.94 2.793(11) 169.0 1_455
N6 H6 O3 0.86 2.55 3.023(10) 115.5 1_545
N6 H6 O10 0.86 1.96 2.791(11) 160.8 1_545
N7 H7 O4 0.86 1.90 2.751(11) 170.1 1_455
N11 H11 O2 0.86 1.81 2.670(11) 174.5 1_445
N12 H12 O2 0.86 2.56 3.192(10) 130.7 1_545
N12 H12 O3 0.86 1.95 2.778(10) 162.5 1_545
O5 H5A O51 0.94 1.60 2.527(9) 169.6 1_654
O7 H7A O38 0.90 1.82 2.714(9) 175.6 1_655
O9 H9 O43 0.90 1.67 2.560(9) 173.2 2_666
O14 H14 O54 0.93 1.92 2.835(11) 169.1 2_766
O16 H16A O47 0.90 1.65 2.536(9) 171.6 1_565
O19 H19A O52 0.92 1.59 2.511(10) 173.7 2_666
O21 H21 O56 0.88 1.94 2.812(11) 175.6 .
O23 H23A O58 0.90 1.77 2.666(13) 172.2 1_554
O27 H27 O20 0.92 1.82 2.736(7) 174.5 .
O28 H28 O6 0.92 1.84 2.763(9) 176.1 .
O33 H33A O54 0.98 1.64 2.611(10) 170.1 2_666
O35 H35 O8 0.90 1.86 2.758(9) 175.5 1_455
O37 H37A O50 0.91 1.68 2.578(10) 172.0 1_554
O40 H40 O53 0.90 1.73 2.619(10) 170.7 .
O42 H42A O24 0.82 2.14 2.956(11) 174.1 .
O44 H44A O16 0.90 2.01 2.888(9) 165.4 1_545
O45 H45 O46 0.90 1.63 2.522(11) 175.0 .
O47 H47A O29 0.89 1.75 2.608(8) 161.4 1_545
O48 H48A O30 0.90 1.66 2.553(9) 169.4 1_545
O49 H49A O35 0.90 1.83 2.726(9) 174.0 2_566
C4 H4B O18 0.96 2.65 3.582(14) 164.0 .
C6 H6B O32 0.96 2.32 3.251(13) 162.5 .
C8 H8B O42 0.96 2.59 3.248(13) 125.8 .
C15 H15 O18 0.93 2.38 3.229(13) 151.8 .
C15 H15 O25 0.93 2.63 3.163(13) 116.9 .
C19 H19 O57 0.93 2.38 3.137(15) 138.8 1_655
C24 H24 O32 0.93 2.64 3.509(15) 155.0 .
C24 H24 O34 0.93 2.37 3.084(13) 133.0 .
C24 H24 O39 0.93 2.65 3.148(15) 114.5 .
C25 H25 O57 0.93 2.20 3.046(19) 150.5 .
C29 H29 O45 0.93 2.48 3.329(14) 151.4 .
C30 H30 O16 0.93 2.31 3.235(14) 172.2 1_545
C31 H31 O1 0.93 2.51 3.051(12) 117.3 1_545
C31 H31 O8 0.93 2.52 3.182(12) 128.0 1_545
C33 H33 O40 0.93 2.43 3.335(12) 163.9 .
C37 H37 O25 0.93 2.38 3.265(12) 158.3 1_455
C42 H42 O59 0.93 2.65 3.54(2) 161.7 2_566
C43 H43 O31 0.93 2.48 2.968(14) 113.2 1_545
C43 H43 O38 0.93 2.32 3.223(13) 165.1 1_545
C49 H49 O22 0.93 2.23 3.120(13) 158.8 1_545
N1 H1 O12 0.86 1.83 2.669(11) 164.3 .
N5 H5 O11 0.86 1.94 2.793(11) 169.0 1_455
N6 H6 O3 0.86 2.55 3.023(10) 115.5 1_545
N6 H6 O10 0.86 1.96 2.791(11) 160.8 1_545
N7 H7 O4 0.86 1.90 2.751(11) 170.1 1_455
N11 H11 O2 0.86 1.81 2.670(11) 174.5 1_445
N12 H12 O2 0.86 2.56 3.192(10) 130.7 1_545
N12 H12 O3 0.86 1.95 2.778(10) 162.5 1_545
O5 H5A O51 0.94 1.60 2.527(9) 169.6 1_654
O7 H7A O38 0.90 1.82 2.714(9) 175.6 1_655
O9 H9 O43 0.90 1.67 2.560(9) 173.2 2_666
O14 H14 O54 0.93 1.92 2.835(11) 169.1 2_766
O16 H16A O47 0.90 1.65 2.536(9) 171.6 1_565
O19 H19A O52 0.92 1.59 2.511(10) 173.7 2_666
O21 H21 O56 0.88 1.94 2.812(11) 175.6 .
O23 H23A O58 0.90 1.77 2.666(13) 172.2 1_554
O27 H27 O20 0.92 1.82 2.736(7) 174.5 .
O28 H28 O6 0.92 1.84 2.763(9) 176.1 .
O33 H33A O54 0.98 1.64 2.611(10) 170.1 2_666
O35 H35 O8 0.90 1.86 2.758(9) 175.5 1_455
O37 H37A O50 0.91 1.68 2.578(10) 172.0 1_554
O40 H40 O53 0.90 1.73 2.619(10) 170.7 .
O42 H42A O24 0.82 2.14 2.956(11) 174.1 .
O44 H44A O16 0.90 2.01 2.888(9) 165.4 1_545
O45 H45 O46 0.90 1.63 2.522(11) 175.0 .
O47 H47A O29 0.89 1.75 2.608(8) 161.4 1_545
O48 H48A O30 0.90 1.66 2.553(9) 169.4 1_545
O49 H49A O35 0.90 1.83 2.726(9) 174.0 2_566
C4 H4B O18 0.96 2.65 3.582(14) 164.0 .
C6 H6B O32 0.96 2.32 3.251(13) 162.5 .
C8 H8B O42 0.96 2.59 3.248(13) 125.8 .
C15 H15 O18 0.93 2.38 3.229(13) 151.8 .
C15 H15 O25 0.93 2.63 3.163(13) 116.9 .
C19 H19 O57 0.93 2.38 3.137(15) 138.8 1_655
C24 H24 O32 0.93 2.64 3.509(15) 155.0 .
C24 H24 O34 0.93 2.37 3.084(13) 133.0 .
C24 H24 O39 0.93 2.65 3.148(15) 114.5 .
C25 H25 O57 0.93 2.20 3.046(19) 150.5 .
C29 H29 O45 0.93 2.48 3.329(14) 151.4 .
C30 H30 O16 0.93 2.31 3.235(14) 172.2 1_545
C31 H31 O1 0.93 2.51 3.051(12) 117.3 1_545
C31 H31 O8 0.93 2.52 3.182(12) 128.0 1_545
C33 H33 O40 0.93 2.43 3.335(12) 163.9 .
C37 H37 O25 0.93 2.38 3.265(12) 158.3 1_455
C42 H42 O59 0.93 2.65 3.54(2) 161.7 2_566
C43 H43 O31 0.93 2.48 2.968(14) 113.2 1_545
C43 H43 O38 0.93 2.32 3.223(13) 165.1 1_545
C49 H49 O22 0.93 2.23 3.120(13) 158.8 1_545
N1 H1 O12 0.86 1.83 2.669(11) 164.3 .
N5 H5 O11 0.86 1.94 2.793(11) 169.0 1_455
N6 H6 O3 0.86 2.55 3.023(10) 115.5 1_545
N6 H6 O10 0.86 1.96 2.791(11) 160.8 1_545
N7 H7 O4 0.86 1.90 2.751(11) 170.1 1_455
N11 H11 O2 0.86 1.81 2.670(11) 174.5 1_445
N12 H12 O2 0.86 2.56 3.192(10) 130.7 1_545
N12 H12 O3 0.86 1.95 2.778(10) 162.5 1_545
O5 H5A O51 0.94 1.60 2.527(9) 169.6 1_654
O7 H7A O38 0.90 1.82 2.714(9) 175.6 1_655
O9 H9 O43 0.90 1.67 2.560(9) 173.2 2_666
O14 H14 O54 0.93 1.92 2.835(11) 169.1 2_766
O16 H16A O47 0.90 1.65 2.536(9) 171.6 1_565
O19 H19A O52 0.92 1.59 2.511(10) 173.7 2_666
O21 H21 O56 0.88 1.94 2.812(11) 175.6 .
O23 H23A O58 0.90 1.77 2.666(13) 172.2 1_554
O27 H27 O20 0.92 1.82 2.736(7) 174.5 .
O28 H28 O6 0.92 1.84 2.763(9) 176.1 .
O33 H33A O54 0.98 1.64 2.611(10) 170.1 2_666
O35 H35 O8 0.90 1.86 2.758(9) 175.5 1_455
O37 H37A O50 0.91 1.68 2.578(10) 172.0 1_554
O40 H40 O53 0.90 1.73 2.619(10) 170.7 .
O42 H42A O24 0.82 2.14 2.956(11) 174.1 .
O44 H44A O16 0.90 2.01 2.888(9) 165.4 1_545
O45 H45 O46 0.90 1.63 2.522(11) 175.0 .
O47 H47A O29 0.89 1.75 2.608(8) 161.4 1_545
O48 H48A O30 0.90 1.66 2.553(9) 169.4 1_545
O49 H49A O35 0.90 1.83 2.726(9) 174.0 2_566
